data_4034337
loop_
_publ_author_name
'Hazarika, Hemanta'
'Neog, Kashmiri'
'Sharma, Abhilash'
'Das, Babulal'
'Gogoi, Pranjal'

_publ_section_title
;
 Three-Component Coupling Reactions of Aryne, DMSO, and Activated Alkyne:
 Stereoselective Synthesis of 2-[( o-Methylthio)aryloxy]-Substituted
 Dialkyl Maleates.
;
_journal_issue 9
_journal_name_full 'The Journal of organic chemistry'
_journal_page_first 5846
_journal_page_last 5854
_journal_paper_doi 10.1021/acs.joc.9b00090
_journal_volume 84
_journal_year 2019
_chemical_formula_sum 'C19 H26 O5 S'
_chemical_formula_weight 366.46
_space_group_crystal_system orthorhombic
_space_group_IT_number 19
_space_group_name_Hall 'P 2ac 2ab'
_space_group_name_H-M_alt 'P 21 21 21'
_atom_sites_solution_hydrogens geom
_audit_creation_method SHELXL-2014/7
_cell_angle_alpha 90
_cell_angle_beta 90
_cell_angle_gamma 90
_cell_formula_units_Z 4
_cell_length_a 7.1461(3)
_cell_length_b 16.5305(7)
_cell_length_c 16.9667(8)
_cell_measurement_reflns_used 2674
_cell_measurement_temperature 296(2)
_cell_measurement_theta_max 24.991
_cell_measurement_theta_min 1.720
_cell_volume 2004.25(15)
_computing_cell_refinement 'Bruker SMART'
_computing_data_collection 'Bruker SMART'
_computing_data_reduction 'Bruker SAINT'
_computing_molecular_graphics 'Bruker SHELXTL'
_computing_publication_material 'Bruker SHELXTL'
_computing_structure_refinement 'SHELXL-2014/7 (Sheldrick, 2014)'
_computing_structure_solution 'SHELXL-2014/7 (Sheldrick, 2014)'
_diffrn_ambient_temperature 296(2)
_diffrn_measured_fraction_theta_full 0.977
_diffrn_measured_fraction_theta_max 0.977
_diffrn_measurement_device_type 'CCD area detector'
_diffrn_measurement_method 'phi and omega scans'
_diffrn_radiation_type MoK\a
_diffrn_radiation_wavelength 0.71073
_diffrn_reflns_av_R_equivalents 0.0316
_diffrn_reflns_av_unetI/netI 0.0395
_diffrn_reflns_Laue_measured_fraction_full 0.977
_diffrn_reflns_Laue_measured_fraction_max 0.977
_diffrn_reflns_limit_h_max 8
_diffrn_reflns_limit_h_min -6
_diffrn_reflns_limit_k_max 18
_diffrn_reflns_limit_k_min -19
_diffrn_reflns_limit_l_max 13
_diffrn_reflns_limit_l_min -20
_diffrn_reflns_number 11541
_diffrn_reflns_point_group_measured_fraction_full 0.972
_diffrn_reflns_point_group_measured_fraction_max 0.972
_diffrn_reflns_theta_full 24.991
_diffrn_reflns_theta_max 24.991
_diffrn_reflns_theta_min 1.720
_exptl_absorpt_coefficient_mu 0.185
_exptl_absorpt_correction_type none
_exptl_crystal_colour colorless
_exptl_crystal_density_diffrn 1.214
_exptl_crystal_description plates
_exptl_crystal_F_000 784
_exptl_crystal_size_max 0.26
_exptl_crystal_size_mid 0.18
_exptl_crystal_size_min 0.12
_refine_diff_density_max 0.143
_refine_diff_density_min -0.187
_refine_diff_density_rms 0.044
_refine_ls_abs_structure_details
;
 Flack x determined using 925 quotients [(I+)-(I-)]/[(I+)+(I-)]
 (Parsons, Flack and Wagner, Acta Cryst. B69 (2013) 249-259).
;
_refine_ls_abs_structure_Flack 0.03(3)
_refine_ls_extinction_method none
_refine_ls_goodness_of_fit_ref 0.937
_refine_ls_hydrogen_treatment constr
_refine_ls_matrix_type full
_refine_ls_number_parameters 233
_refine_ls_number_reflns 3430
_refine_ls_number_restraints 0
_refine_ls_restrained_S_all 0.937
_refine_ls_R_factor_all 0.0504
_refine_ls_R_factor_gt 0.0367
_refine_ls_shift/su_max 0.000
_refine_ls_shift/su_mean 0.000
_refine_ls_structure_factor_coef Fsqd
_refine_ls_weighting_details 'w=1/[\s^2^(Fo^2^)+(0.0478P)^2^] where P=(Fo^2^+2Fc^2^)/3'
_refine_ls_weighting_scheme calc
_refine_ls_wR_factor_gt 0.0763
_refine_ls_wR_factor_ref 0.0818
_reflns_Friedel_coverage 0.719
_reflns_Friedel_fraction_full 0.965
_reflns_Friedel_fraction_max 0.965
_reflns_number_gt 2674
_reflns_number_total 3430
_reflns_threshold_expression 'I > 2\s(I)'
_cod_data_source_file jo9b00090_si_002.cif
_cod_data_source_block HH-79b_0m
_cod_database_code 4034337
_shelx_shelxl_version_number 2014/7
_shelx_space_group_comment
;
The symmetry employed for this shelxl refinement is uniquely defined
by the following loop, which should always be used as a source of
symmetry information in preference to the above space-group names.
They are only intended as comments.
;

loop_
_space_group_symop_operation_xyz
'x, y, z'
'-x+1/2, -y, z+1/2'
'-x, y+1/2, -z+1/2'
'x+1/2, -y+1/2, -z'

loop_
_atom_site_label
_atom_site_type_symbol
_atom_site_fract_x
_atom_site_fract_y
_atom_site_fract_z
_atom_site_U_iso_or_equiv
_atom_site_adp_type
_atom_site_occupancy
_atom_site_site_symmetry_order
_atom_site_calc_flag
_atom_site_refinement_flags_posn
_atom_site_refinement_flags_adp
S1 S 0.84785(11) 0.33660(5) 0.27796(5) 0.0588(3) Uani 1 1 d . .
O1 O 0.6698(3) 0.54524(11) 0.40558(10) 0.0486(5) Uani 1 1 d . .
O5 O 1.0239(3) 0.48437(11) 0.33479(10) 0.0485(5) Uani 1 1 d . .
O3 O 0.6188(3) 0.64941(11) 0.25328(11) 0.0567(6) Uani 1 1 d . .
C7 C 0.8646(4) 0.55560(14) 0.23258(15) 0.0416(7) Uani 1 1 d . .
H7 H 0.9343 0.5294 0.1940 0.050 Uiso 1 1 calc R U
O2 O 0.8849(3) 0.64449(12) 0.40148(11) 0.0649(6) Uani 1 1 d . .
O4 O 0.7175(3) 0.61961(11) 0.13038(11) 0.0521(6) Uani 1 1 d . .
C13 C 1.1338(4) 0.44334(15) 0.27815(15) 0.0423(7) Uani 1 1 d . .
C17 C 1.1825(4) 0.33204(16) 0.19328(17) 0.0488(7) Uani 1 1 d . .
H17 H 1.1435 0.2834 0.1712 0.059 Uiso 1 1 calc R U
C8 C 0.7204(4) 0.61349(16) 0.20880(17) 0.0423(7) Uani 1 1 d . .
C18 C 1.0685(4) 0.37150(15) 0.24661(15) 0.0402(7) Uani 1 1 d . .
C5 C 0.8152(4) 0.58369(16) 0.37674(15) 0.0435(7) Uani 1 1 d . .
C15 C 1.4153(5) 0.43504(19) 0.20495(19) 0.0617(9) Uani 1 1 d . .
H15 H 1.5313 0.4560 0.1908 0.074 Uiso 1 1 calc R U
C6 C 0.8982(4) 0.53956(14) 0.30771(16) 0.0389(7) Uani 1 1 d . .
C14 C 1.3043(4) 0.47486(18) 0.25866(18) 0.0545(8) Uani 1 1 d . .
H14 H 1.3450 0.5229 0.2815 0.065 Uiso 1 1 calc R U
C2 C 0.7000(6) 0.5821(2) 0.54441(17) 0.0735(11) Uani 1 1 d . .
H2A H 0.7892 0.6245 0.5357 0.110 Uiso 1 1 calc R U
H2B H 0.7645 0.5314 0.5499 0.110 Uiso 1 1 calc R U
H2C H 0.6304 0.5931 0.5916 0.110 Uiso 1 1 calc R U
C9 C 0.5828(5) 0.67319(17) 0.08947(17) 0.0516(8) Uani 1 1 d . .
C11 C 0.3866(5) 0.6438(2) 0.10465(19) 0.0685(10) Uani 1 1 d . .
H11A H 0.3565 0.6511 0.1593 0.103 Uiso 1 1 calc R U
H11B H 0.3780 0.5874 0.0915 0.103 Uiso 1 1 calc R U
H11C H 0.3003 0.6740 0.0729 0.103 Uiso 1 1 calc R U
C16 C 1.3527(5) 0.36399(17) 0.17254(19) 0.0571(8) Uani 1 1 d . .
H16 H 1.4268 0.3370 0.1359 0.068 Uiso 1 1 calc R U
C1 C 0.5683(5) 0.57752(17) 0.47560(18) 0.0561(9) Uani 1 1 d . .
C10 C 0.6153(5) 0.75985(17) 0.11412(19) 0.0679(10) Uani 1 1 d . .
H10A H 0.7457 0.7727 0.1087 0.102 Uiso 1 1 calc R U
H10B H 0.5780 0.7667 0.1681 0.102 Uiso 1 1 calc R U
H10C H 0.5428 0.7952 0.0812 0.102 Uiso 1 1 calc R U
C12 C 0.6367(6) 0.6605(2) 0.00392(16) 0.0806(11) Uani 1 1 d . .
H12A H 0.6094 0.6058 -0.0111 0.121 Uiso 1 1 calc R U
H12B H 0.7680 0.6707 -0.0025 0.121 Uiso 1 1 calc R U
H12C H 0.5666 0.6970 -0.0287 0.121 Uiso 1 1 calc R U
C4 C 0.4237(6) 0.5123(3) 0.4895(2) 0.1016(15) Uani 1 1 d . .
H4A H 0.4855 0.4616 0.4986 0.152 Uiso 1 1 calc R U
H4B H 0.3443 0.5078 0.4440 0.152 Uiso 1 1 calc R U
H4C H 0.3493 0.5261 0.5347 0.152 Uiso 1 1 calc R U
C3 C 0.4825(7) 0.6573(2) 0.4553(2) 0.1023(15) Uani 1 1 d . .
H3A H 0.4098 0.6520 0.4080 0.153 Uiso 1 1 calc R U
H3B H 0.5796 0.6966 0.4472 0.153 Uiso 1 1 calc R U
H3C H 0.4029 0.6746 0.4977 0.153 Uiso 1 1 calc R U
C19 C 0.8072(5) 0.25241(18) 0.21474(19) 0.0672(10) Uani 1 1 d . .
H19A H 0.8965 0.2106 0.2261 0.101 Uiso 1 1 calc R U
H19B H 0.8202 0.2691 0.1608 0.101 Uiso 1 1 calc R U
H19C H 0.6829 0.2321 0.2233 0.101 Uiso 1 1 calc R U

loop_
_atom_site_aniso_label
_atom_site_aniso_U_11
_atom_site_aniso_U_22
_atom_site_aniso_U_33
_atom_site_aniso_U_23
_atom_site_aniso_U_13
_atom_site_aniso_U_12
S1 0.0517(5) 0.0638(5) 0.0610(5) -0.0070(4) 0.0111(4) -0.0110(4)
O1 0.0584(14) 0.0518(10) 0.0356(11) -0.0026(9) 0.0085(11) -0.0047(11)
O5 0.0569(13) 0.0517(10) 0.0368(11) 0.0000(9) -0.0051(10) 0.0092(10)
O3 0.0668(14) 0.0625(12) 0.0407(12) -0.0009(10) 0.0065(11) 0.0192(12)
C7 0.0473(17) 0.0445(14) 0.0330(17) -0.0045(12) 0.0018(15) 0.0041(14)
O2 0.0899(17) 0.0531(12) 0.0517(13) -0.0131(10) 0.0101(12) -0.0197(12)
O4 0.0636(14) 0.0609(12) 0.0316(11) 0.0020(9) -0.0018(10) 0.0167(11)
C13 0.0444(18) 0.0454(15) 0.0371(16) 0.0014(13) -0.0046(15) 0.0089(14)
C17 0.050(2) 0.0434(14) 0.0529(18) -0.0017(14) -0.0001(15) 0.0037(15)
C8 0.0464(19) 0.0427(15) 0.0379(19) 0.0004(13) 0.0010(15) 0.0009(14)
C18 0.0395(16) 0.0406(14) 0.0405(17) 0.0050(13) -0.0025(14) 0.0030(13)
C5 0.052(2) 0.0420(15) 0.0364(17) 0.0023(14) 0.0002(15) -0.0020(15)
C15 0.0421(19) 0.0639(19) 0.079(2) -0.0020(18) 0.0061(18) -0.0062(16)
C6 0.0436(18) 0.0377(14) 0.0353(17) -0.0027(12) -0.0036(13) 0.0004(13)
C14 0.046(2) 0.0524(16) 0.065(2) -0.0022(16) -0.0045(17) -0.0026(15)
C2 0.100(3) 0.085(2) 0.0360(19) -0.0030(17) 0.005(2) 0.009(2)
C9 0.060(2) 0.0541(17) 0.0411(18) 0.0071(14) -0.0050(16) 0.0092(17)
C11 0.066(2) 0.070(2) 0.070(2) 0.0062(18) -0.018(2) -0.0015(19)
C16 0.0455(19) 0.0584(18) 0.067(2) -0.0009(16) 0.0078(17) 0.0096(17)
C1 0.069(2) 0.062(2) 0.0383(18) 0.0009(16) 0.0156(18) 0.0066(18)
C10 0.079(3) 0.0526(17) 0.072(2) 0.0104(16) -0.013(2) -0.0005(18)
C12 0.106(3) 0.096(2) 0.040(2) 0.0095(18) -0.005(2) 0.025(3)
C4 0.088(3) 0.135(3) 0.082(3) -0.011(3) 0.044(2) -0.031(3)
C3 0.120(4) 0.111(3) 0.076(3) 0.018(2) 0.026(2) 0.063(3)
C19 0.063(2) 0.0666(19) 0.071(2) -0.0024(18) 0.002(2) -0.0198(17)

loop_
_atom_type_symbol
_atom_type_description
_atom_type_scat_dispersion_real
_atom_type_scat_dispersion_imag
_atom_type_scat_source
C C 0.0033 0.0016 'International Tables Vol C Tables 4.2.6.8 and 6.1.1.4'
H H 0.0000 0.0000 'International Tables Vol C Tables 4.2.6.8 and 6.1.1.4'
O O 0.0106 0.0060 'International Tables Vol C Tables 4.2.6.8 and 6.1.1.4'
S S 0.1246 0.1234 'International Tables Vol C Tables 4.2.6.8 and 6.1.1.4'

loop_
_geom_angle_atom_site_label_1
_geom_angle_atom_site_label_2
_geom_angle_atom_site_label_3
_geom_angle
C18 S1 C19 102.72(15)
C5 O1 C1 120.6(2)
C6 O5 C13 117.32(19)
C6 C7 C8 121.6(3)
C8 O4 C9 121.5(2)
C14 C13 C18 122.3(3)
C14 C13 O5 118.5(2)
C18 C13 O5 119.1(3)
C16 C17 C18 120.6(3)
O3 C8 O4 125.3(3)
O3 C8 C7 125.1(3)
O4 C8 C7 109.6(3)
C17 C18 C13 117.4(3)
C17 C18 S1 124.8(2)
C13 C18 S1 117.8(2)
O2 C5 O1 127.2(3)
O2 C5 C6 121.1(3)
O1 C5 C6 111.6(2)
C16 C15 C14 119.1(3)
C7 C6 O5 125.4(2)
C7 C6 C5 125.6(3)
O5 C6 C5 108.8(2)
C13 C14 C15 119.5(3)
O4 C9 C10 109.7(2)
O4 C9 C11 109.4(2)
C10 C9 C11 113.7(3)
O4 C9 C12 101.6(2)
C10 C9 C12 110.9(3)
C11 C9 C12 110.8(3)
C17 C16 C15 121.1(3)
O1 C1 C3 109.4(2)
O1 C1 C2 109.4(3)
C3 C1 C2 113.1(3)
O1 C1 C4 101.7(2)
C3 C1 C4 112.7(3)
C2 C1 C4 110.0(3)

loop_
_geom_bond_atom_site_label_1
_geom_bond_atom_site_label_2
_geom_bond_distance
S1 C18 1.761(3)
S1 C19 1.781(3)
O1 C5 1.312(3)
O1 C1 1.491(3)
O5 C6 1.360(3)
O5 C13 1.414(3)
O3 C8 1.204(3)
C7 C6 1.324(3)
C7 C8 1.463(4)
O2 C5 1.198(3)
O4 C8 1.335(3)
O4 C9 1.481(3)
C13 C14 1.366(4)
C13 C18 1.384(4)
C17 C16 1.372(4)
C17 C18 1.381(4)
C5 C6 1.502(4)
C15 C16 1.372(4)
C15 C14 1.376(4)
C2 C1 1.502(4)
C9 C10 1.510(4)
C9 C11 1.506(5)
C9 C12 1.516(4)
C1 C3 1.495(4)
C1 C4 1.512(5)
